data_4306520
loop_
_publ_author_name
'Theocharis C. Stamatatos'
'Vassilios Nastopoulos'
'Anastasios J. Tasiopoulos'
'Eleni E. Moushi'
'Wolfgang Wernsdorfer'
'George Christou'
'Spyros P. Perlepes'

_publ_contact_author_address
;
Department of Chemistry, 
University of Patras, 
GR-265 04 Patras, Greece
;
_publ_contact_author_email perlepes@patreas.upatras.gr
_publ_contact_author_fax '0030 2610 997118'
_publ_contact_author_name 'Spyros P. Perlepes'
_publ_contact_author_phone '0030 2610 997146'
_publ_section_title
;
High Nuclearity Single-Molecule Magnets: a Mixed-Valence Mn26 Cluster
Containing the Di-2-pyridylketone Diolate Dianion
;
_journal_name_full 'Inorganic Chemistry'
_journal_page_first 10081
_journal_page_last 10089
_journal_paper_doi 10.1021/ic801342f
_journal_volume 47
_journal_year 2008
_chemical_formula_moiety 'C150 H150 Mn26 N24 O58, 3(O)'
_chemical_formula_sum 'C150 H150 Mn26 N24 O61'
_chemical_formula_weight 4693.38
_space_group_IT_number 203
_symmetry_cell_setting cubic
_symmetry_space_group_name_Hall '-F 2uv 2vw 3'
_symmetry_space_group_name_H-M 'F d -3 :2'
_atom_sites_solution_hydrogens geom
_atom_sites_solution_primary direct
_atom_sites_solution_secondary difmap
_audit_creation_method SHELXL-97
_cell_angle_alpha 90.00
_cell_angle_beta 90.00
_cell_angle_gamma 90.00
_cell_formula_units_Z 8
_cell_length_a 34.6879(10)
_cell_length_b 34.6879(10)
_cell_length_c 34.6879(10)
_cell_measurement_reflns_used 9136
_cell_measurement_temperature 100(2)
_cell_measurement_theta_max 29.4772
_cell_measurement_theta_min 2.9293
_cell_volume 41738(2)
_computing_cell_refinement 'CrysAlis RED (Oxford Diffraction, 2007)'
_computing_data_collection 'CrysAlis CCD (Oxford Diffraction, 2007)'
_computing_data_reduction 'CrysAlis RED (Oxford Diffraction, 2007)'
_computing_molecular_graphics 'PLATON (Spek, 1990); MERCURY (Bruno et al. 2002)'
_computing_publication_material 'WINGX (Farrugia, 1999'
_computing_structure_refinement 'SHELXL-97 (Sheldrick, 1997'
_computing_structure_solution 'SIR2002 (Burla et al., 2003)'
_diffrn_ambient_temperature 100(2)
_diffrn_detector_area_resol_mean 16.0288
_diffrn_measured_fraction_theta_full 0.980
_diffrn_measured_fraction_theta_max 0.980
_diffrn_measurement_device_type 'Oxford Diffraction Xcalibur-3 with Sapphire CCD'
_diffrn_measurement_method '\w scans'
_diffrn_radiation_monochromator graphite
_diffrn_radiation_source 'Enhance (Mo) X-ray source'
_diffrn_radiation_type MoK\a
_diffrn_radiation_wavelength 0.71073
_diffrn_reflns_av_R_equivalents 0.0926
_diffrn_reflns_av_sigmaI/netI 0.0818
_diffrn_reflns_limit_h_max 42
_diffrn_reflns_limit_h_min -42
_diffrn_reflns_limit_k_max 36
_diffrn_reflns_limit_k_min -42
_diffrn_reflns_limit_l_max 42
_diffrn_reflns_limit_l_min -22
_diffrn_reflns_number 50449
_diffrn_reflns_theta_full 25.49
_diffrn_reflns_theta_max 25.49
_diffrn_reflns_theta_min 3.47
_exptl_absorpt_coefficient_mu 1.587
_exptl_absorpt_correction_T_max 0.8627
_exptl_absorpt_correction_T_min 0.6776
_exptl_absorpt_correction_type multi-scan
_exptl_absorpt_process_details 'Empirical absorption correction (CrysAlis RED, Oxford Diffraction)'
_exptl_crystal_colour 'dark purple'
_exptl_crystal_density_diffrn 1.494
_exptl_crystal_density_method 'not measured'
_exptl_crystal_description prism
_exptl_crystal_F_000 18848
_exptl_crystal_size_max 0.28
_exptl_crystal_size_mid 0.20
_exptl_crystal_size_min 0.09
_refine_diff_density_max 0.839
_refine_diff_density_min -0.496
_refine_diff_density_rms 0.101
_refine_ls_extinction_method none
_refine_ls_goodness_of_fit_ref 0.994
_refine_ls_hydrogen_treatment constr
_refine_ls_matrix_type full
_refine_ls_number_parameters 216
_refine_ls_number_reflns 3201
_refine_ls_number_restraints 19
_refine_ls_restrained_S_all 1.004
_refine_ls_R_factor_all 0.1157
_refine_ls_R_factor_gt 0.0580
_refine_ls_shift/su_max 0.001
_refine_ls_shift/su_mean 0.000
_refine_ls_structure_factor_coef Fsqd
_refine_ls_weighting_details 'calc w=1/[\s^2^(Fo^2^)+(0.0803P)^2^+0.0000P] where P=(Fo^2^+2Fc^2^)/3'
_refine_ls_weighting_scheme calc
_refine_ls_wR_factor_gt 0.1380
_refine_ls_wR_factor_ref 0.1532
_reflns_number_gt 1657
_reflns_number_total 3201
_reflns_threshold_expression >2\s(I)
_cod_data_source_file ic801342f_si_004.cif
_cod_data_source_block Mn26
_cod_original_sg_symbol_H-M 'F d -3'
_cod_database_code 4306520

loop_
_symmetry_equiv_pos_as_xyz
'x, y, z'
'-x+1/4, -y+1/4, z'
'-x+1/4, y, -z+1/4'
'x, -y+1/4, -z+1/4'
'z, x, y'
'z, -x+1/4, -y+1/4'
'-z+1/4, -x+1/4, y'
'-z+1/4, x, -y+1/4'
'y, z, x'
'-y+1/4, z, -x+1/4'
'y, -z+1/4, -x+1/4'
'-y+1/4, -z+1/4, x'
'x, y+1/2, z+1/2'
'-x+1/4, -y+3/4, z+1/2'
'-x+1/4, y+1/2, -z+3/4'
'x, -y+3/4, -z+3/4'
'z, x+1/2, y+1/2'
'z, -x+3/4, -y+3/4'
'-z+1/4, -x+3/4, y+1/2'
'-z+1/4, x+1/2, -y+3/4'
'y, z+1/2, x+1/2'
'-y+1/4, z+1/2, -x+3/4'
'y, -z+3/4, -x+3/4'
'-y+1/4, -z+3/4, x+1/2'
'x+1/2, y, z+1/2'
'-x+3/4, -y+1/4, z+1/2'
'-x+3/4, y, -z+3/4'
'x+1/2, -y+1/4, -z+3/4'
'z+1/2, x, y+1/2'
'z+1/2, -x+1/4, -y+3/4'
'-z+3/4, -x+1/4, y+1/2'
'-z+3/4, x, -y+3/4'
'y+1/2, z, x+1/2'
'-y+3/4, z, -x+3/4'
'y+1/2, -z+1/4, -x+3/4'
'-y+3/4, -z+1/4, x+1/2'
'x+1/2, y+1/2, z'
'-x+3/4, -y+3/4, z'
'-x+3/4, y+1/2, -z+1/4'
'x+1/2, -y+3/4, -z+1/4'
'z+1/2, x+1/2, y'
'z+1/2, -x+3/4, -y+1/4'
'-z+3/4, -x+3/4, y'
'-z+3/4, x+1/2, -y+1/4'
'y+1/2, z+1/2, x'
'-y+3/4, z+1/2, -x+1/4'
'y+1/2, -z+3/4, -x+1/4'
'-y+3/4, -z+3/4, x'
'-x, -y, -z'
'x-1/4, y-1/4, -z'
'x-1/4, -y, z-1/4'
'-x, y-1/4, z-1/4'
'-z, -x, -y'
'-z, x-1/4, y-1/4'
'z-1/4, x-1/4, -y'
'z-1/4, -x, y-1/4'
'-y, -z, -x'
'y-1/4, -z, x-1/4'
'-y, z-1/4, x-1/4'
'y-1/4, z-1/4, -x'
'-x, -y+1/2, -z+1/2'
'x-1/4, y+1/4, -z+1/2'
'x-1/4, -y+1/2, z+1/4'
'-x, y+1/4, z+1/4'
'-z, -x+1/2, -y+1/2'
'-z, x+1/4, y+1/4'
'z-1/4, x+1/4, -y+1/2'
'z-1/4, -x+1/2, y+1/4'
'-y, -z+1/2, -x+1/2'
'y-1/4, -z+1/2, x+1/4'
'-y, z+1/4, x+1/4'
'y-1/4, z+1/4, -x+1/2'
'-x+1/2, -y, -z+1/2'
'x+1/4, y-1/4, -z+1/2'
'x+1/4, -y, z+1/4'
'-x+1/2, y-1/4, z+1/4'
'-z+1/2, -x, -y+1/2'
'-z+1/2, x-1/4, y+1/4'
'z+1/4, x-1/4, -y+1/2'
'z+1/4, -x, y+1/4'
'-y+1/2, -z, -x+1/2'
'y+1/4, -z, x+1/4'
'-y+1/2, z-1/4, x+1/4'
'y+1/4, z-1/4, -x+1/2'
'-x+1/2, -y+1/2, -z'
'x+1/4, y+1/4, -z'
'x+1/4, -y+1/2, z-1/4'
'-x+1/2, y+1/4, z-1/4'
'-z+1/2, -x+1/2, -y'
'-z+1/2, x+1/4, y-1/4'
'z+1/4, x+1/4, -y'
'z+1/4, -x+1/2, y-1/4'
'-y+1/2, -z+1/2, -x'
'y+1/4, -z+1/2, x-1/4'
'-y+1/2, z+1/4, x-1/4'
'y+1/4, z+1/4, -x'

loop_
_atom_site_label
_atom_site_type_symbol
_atom_site_fract_x
_atom_site_fract_y
_atom_site_fract_z
_atom_site_U_iso_or_equiv
_atom_site_adp_type
_atom_site_occupancy
_atom_site_symmetry_multiplicity
_atom_site_calc_flag
_atom_site_refinement_flags
_atom_site_disorder_assembly
_atom_site_disorder_group
Mn1 Mn 0.02704(2) 0.72296(2) 0.02704(2) 0.0429(4) Uani 1 3 d S . .
Mn2 Mn -0.05899(4) 0.6250 0.1250 0.0424(4) Uani 1 2 d S . .
Mn3 Mn 0.02901(2) 0.65522(2) 0.09518(2) 0.0335(3) Uani 1 1 d . . .
Mn4 Mn 0.08664(2) 0.58664(2) 0.08664(2) 0.0313(4) Uani 1 3 d S . .
N1 N -0.03705(16) 0.71085(16) 0.00375(15) 0.0527(14) Uani 1 1 d . . .
C1 C -0.0504(2) 0.7214(2) -0.0313(2) 0.069(2) Uani 1 1 d . . .
H1 H -0.0339 0.7340 -0.0483 0.082 Uiso 1 1 calc R . .
C2 C -0.0884(2) 0.7139(3) -0.0431(2) 0.079(2) Uani 1 1 d . . .
H2 H -0.0967 0.7211 -0.0675 0.094 Uiso 1 1 calc R . .
C3 C -0.1130(2) 0.6958(3) -0.0181(2) 0.083(3) Uani 1 1 d . . .
H3 H -0.1382 0.6903 -0.0253 0.100 Uiso 1 1 calc R . .
C4 C -0.0995(2) 0.6858(2) 0.0182(2) 0.064(2) Uani 1 1 d . . .
H4 H -0.1159 0.6745 0.0361 0.076 Uiso 1 1 calc R . .
C5 C -0.06124(18) 0.69298(18) 0.02735(18) 0.0460(16) Uani 1 1 d . . .
N2 N -0.06365(14) 0.68965(15) 0.13402(15) 0.0480(13) Uani 1 1 d . . .
C6 C -0.04715(17) 0.68101(18) 0.06762(18) 0.0451(16) Uani 1 1 d . . .
C7 C -0.06424(16) 0.70605(17) 0.09906(19) 0.0424(15) Uani 1 1 d . . .
C8 C -0.07843(18) 0.74313(18) 0.0946(2) 0.0526(17) Uani 1 1 d . . .
H8 H -0.0789 0.7544 0.0703 0.063 Uiso 1 1 calc R . .
C9 C -0.0916(2) 0.7629(2) 0.1255(2) 0.064(2) Uani 1 1 d . . .
H9 H -0.1008 0.7879 0.1227 0.077 Uiso 1 1 calc R . .
C10 C -0.0911(2) 0.7457(2) 0.1609(2) 0.064(2) Uani 1 1 d . . .
H10 H -0.1004 0.7585 0.1825 0.076 Uiso 1 1 calc R . .
C11 C -0.07669(18) 0.7095(2) 0.1637(2) 0.0563(18) Uani 1 1 d . . .
H11 H -0.0760 0.6980 0.1880 0.068 Uiso 1 1 calc R . .
C12 C 0.02726(18) 0.52084(19) 0.0939(2) 0.0548(18) Uani 1 1 d . . .
H12A H 0.0142 0.5314 0.0719 0.082 Uiso 1 1 calc R . .
H12B H 0.0086 0.5115 0.1121 0.082 Uiso 1 1 calc R . .
H12C H 0.0436 0.5000 0.0858 0.082 Uiso 1 1 calc R . .
C13 C -0.1458(5) 0.6104(5) 0.1444(4) 0.087(5) Uani 0.50 1 d PDU . .
H13A H -0.1315 0.5943 0.1617 0.131 Uiso 0.50 1 calc PR . .
H13B H -0.1654 0.5954 0.1319 0.131 Uiso 0.50 1 calc PR . .
H13C H -0.1576 0.6310 0.1586 0.131 Uiso 0.50 1 calc PR . .
O1 O -0.00652(10) 0.68677(11) 0.06764(11) 0.0417(10) Uani 1 1 d . . .
O2 O -0.05794(11) 0.64370(11) 0.07319(12) 0.0452(10) Uani 1 1 d . . .
O3 O 0.06644(10) 0.68356(10) 0.06644(10) 0.0311(14) Uani 1 3 d S . .
O4 O -0.00420(14) 0.6250 0.1250 0.0362(13) Uani 1 2 d S . .
O5 O 0.06669(14) 0.6250 0.1250 0.0348(13) Uani 1 2 d S . .
O6 O 0.04975(11) 0.54955(11) 0.11120(11) 0.0438(10) Uani 1 1 d . . .
O7 O -0.1197(3) 0.6265(5) 0.1152(3) 0.077(4) Uani 0.50 1 d PDU . .
O8 O 0.0542(5) 0.2899(6) 0.1576(5) 0.065(5) Uani 0.25 1 d PU . .

loop_
_atom_site_aniso_label
_atom_site_aniso_U_11
_atom_site_aniso_U_22
_atom_site_aniso_U_33
_atom_site_aniso_U_23
_atom_site_aniso_U_13
_atom_site_aniso_U_12
Mn1 0.0429(4) 0.0429(4) 0.0429(4) 0.0056(4) -0.0056(4) 0.0056(4)
Mn2 0.0325(7) 0.0387(8) 0.0560(9) -0.0026(7) 0.000 0.000
Mn3 0.0292(5) 0.0358(5) 0.0355(5) 0.0026(4) -0.0021(4) 0.0022(4)
Mn4 0.0313(4) 0.0313(4) 0.0313(4) 0.0022(4) 0.0022(4) 0.0022(4)
N1 0.050(3) 0.067(4) 0.041(3) 0.002(3) -0.009(3) 0.014(3)
C1 0.077(6) 0.069(5) 0.059(5) 0.012(4) -0.015(4) 0.016(4)
C2 0.065(5) 0.106(7) 0.065(5) 0.007(5) -0.031(4) 0.007(5)
C3 0.063(5) 0.110(7) 0.077(6) 0.021(5) -0.036(5) -0.011(5)
C4 0.061(5) 0.071(5) 0.059(5) 0.007(4) -0.014(4) -0.002(4)
C5 0.045(4) 0.046(4) 0.047(4) -0.002(3) -0.016(3) 0.007(3)
N2 0.045(3) 0.050(3) 0.050(3) -0.007(3) 0.005(3) 0.013(3)
C6 0.039(4) 0.048(4) 0.048(4) -0.007(3) -0.006(3) 0.010(3)
C7 0.032(3) 0.040(4) 0.055(4) -0.004(3) -0.007(3) 0.000(3)
C8 0.051(4) 0.048(4) 0.059(4) 0.006(3) -0.007(3) 0.012(3)
C9 0.068(5) 0.049(4) 0.076(5) -0.012(4) 0.001(4) 0.022(4)
C10 0.071(5) 0.057(5) 0.064(5) -0.015(4) 0.000(4) 0.014(4)
C11 0.052(4) 0.060(5) 0.056(4) 0.000(4) 0.007(3) 0.014(3)
C12 0.042(4) 0.057(4) 0.065(5) -0.007(4) 0.003(3) 0.007(3)
C13 0.102(8) 0.074(8) 0.087(8) -0.041(6) -0.031(7) 0.007(6)
O1 0.037(2) 0.046(2) 0.042(2) 0.0026(19) -0.0072(18) 0.0042(18)
O2 0.047(2) 0.036(2) 0.052(3) -0.0078(19) -0.011(2) 0.0002(19)
O3 0.0311(14) 0.0311(14) 0.0311(14) 0.0007(16) -0.0007(16) 0.0007(16)
O4 0.028(3) 0.038(3) 0.043(3) 0.005(3) 0.000 0.000
O5 0.031(3) 0.033(3) 0.041(3) 0.003(2) 0.000 0.000
O6 0.043(2) 0.043(2) 0.046(2) -0.0005(19) 0.0028(19) -0.001(2)
O7 0.099(6) 0.061(5) 0.071(8) 0.003(7) 0.010(5) -0.022(6)
O8 0.069(7) 0.072(7) 0.056(7) 0.004(6) -0.026(6) 0.009(6)

loop_
_atom_type_symbol
_atom_type_description
_atom_type_scat_dispersion_real
_atom_type_scat_dispersion_imag
_atom_type_scat_source
C C 0.0033 0.0016 'International Tables Vol C Tables 4.2.6.8 and 6.1.1.4'
H H 0.0000 0.0000 'International Tables Vol C Tables 4.2.6.8 and 6.1.1.4'
N N 0.0061 0.0033 'International Tables Vol C Tables 4.2.6.8 and 6.1.1.4'
O O 0.0106 0.0060 'International Tables Vol C Tables 4.2.6.8 and 6.1.1.4'
Mn Mn 0.3368 0.7283 'International Tables Vol C Tables 4.2.6.8 and 6.1.1.4'

loop_
_geom_angle_atom_site_label_1
_geom_angle_atom_site_label_2
_geom_angle_atom_site_label_3
_geom_angle
_geom_angle_site_symmetry_1
_geom_angle_site_symmetry_3
_geom_angle_publ_flag
O1 Mn1 O1 105.74(11) 18 . ?
O1 Mn1 O1 105.74(11) 18 48 ?
O1 Mn1 O1 105.74(11) . 48 ?
O1 Mn1 O3 67.01(10) 18 . ?
O1 Mn1 O3 67.01(10) . . ?
O1 Mn1 O3 67.01(10) 48 . ?
O1 Mn1 N1 68.20(16) 18 18 ?
O1 Mn1 N1 103.67(16) . 18 ?
O1 Mn1 N1 150.47(16) 48 18 ?
O3 Mn1 N1 128.86(14) . 18 ?
O1 Mn1 N1 150.47(16) 18 . ?
O1 Mn1 N1 68.20(16) . . ?
O1 Mn1 N1 103.67(16) 48 . ?
O3 Mn1 N1 128.86(14) . . ?
N1 Mn1 N1 84.8(2) 18 . ?
O1 Mn1 N1 103.67(16) 18 48 ?
O1 Mn1 N1 150.47(16) . 48 ?
O1 Mn1 N1 68.20(16) 48 48 ?
O3 Mn1 N1 128.87(14) . 48 ?
N1 Mn1 N1 84.8(2) 18 48 ?
N1 Mn1 N1 84.8(2) . 48 ?
O4 Mn2 O2 88.92(12) . 4_565 ?
O4 Mn2 O2 88.92(12) . . ?
O2 Mn2 O2 177.8(2) 4_565 . ?
O4 Mn2 O7 170.7(3) . . ?
O2 Mn2 O7 100.2(3) 4_565 . ?
O2 Mn2 O7 81.9(3) . . ?
O4 Mn2 O7 170.7(3) . 4_565 ?
O2 Mn2 O7 81.9(3) 4_565 4_565 ?
O2 Mn2 O7 100.2(3) . 4_565 ?
O7 Mn2 O7 18.7(6) . 4_565 ?
O4 Mn2 N2 94.09(13) . . ?
O2 Mn2 N2 101.96(17) 4_565 . ?
O2 Mn2 N2 78.20(17) . . ?
O7 Mn2 N2 85.8(5) . . ?
O7 Mn2 N2 86.1(5) 4_565 . ?
O4 Mn2 N2 94.09(13) . 4_565 ?
O2 Mn2 N2 78.20(17) 4_565 4_565 ?
O2 Mn2 N2 101.95(17) . 4_565 ?
O7 Mn2 N2 86.1(5) . 4_565 ?
O7 Mn2 N2 85.8(5) 4_565 4_565 ?
N2 Mn2 N2 171.8(3) . 4_565 ?
O4 Mn3 O1 101.58(17) . . ?
O4 Mn3 O3 175.2(2) . . ?
O1 Mn3 O3 83.2(2) . . ?
O4 Mn3 O5 79.63(16) . . ?
O1 Mn3 O5 177.07(13) . . ?
O3 Mn3 O5 95.6(2) . . ?
O4 Mn3 O6 102.22(11) . 4_565 ?
O1 Mn3 O6 98.09(15) . 4_565 ?
O3 Mn3 O6 77.24(11) . 4_565 ?
O5 Mn3 O6 79.02(11) . 4_565 ?
O4 Mn3 O6 101.36(11) . 45_455 ?
O1 Mn3 O6 103.73(15) . 45_455 ?
O3 Mn3 O6 76.95(11) . 45_455 ?
O5 Mn3 O6 78.55(10) . 45_455 ?
O6 Mn3 O6 143.71(18) 4_565 45_455 ?
O4 Mn3 Mn3 38.04(12) . 4_565 ?
O1 Mn3 Mn3 139.56(12) . 4_565 ?
O3 Mn3 Mn3 137.16(17) . 4_565 ?
O5 Mn3 Mn3 41.59(11) . 4_565 ?
O6 Mn3 Mn3 91.35(10) 4_565 4_565 ?
O6 Mn3 Mn3 90.49(10) 45_455 4_565 ?
O4 Mn3 Mn4 91.50(10) . 4_565 ?
O1 Mn3 Mn4 138.17(12) . 4_565 ?
O3 Mn3 Mn4 85.03(14) . 4_565 ?
O5 Mn3 Mn4 38.93(4) . 4_565 ?
O6 Mn3 Mn4 40.10(10) 4_565 4_565 ?
O6 Mn3 Mn4 112.41(11) 45_455 4_565 ?
Mn3 Mn3 Mn4 61.99(2) 4_565 4_565 ?
O4 Mn3 Mn4 91.14(10) . . ?
O1 Mn3 Mn4 143.56(12) . . ?
O3 Mn3 Mn4 84.69(14) . . ?
O5 Mn3 Mn4 38.65(4) . . ?
O6 Mn3 Mn4 112.52(11) 4_565 . ?
O6 Mn3 Mn4 39.91(10) 45_455 . ?
Mn3 Mn3 Mn4 61.59(2) 4_565 . ?
Mn4 Mn3 Mn4 74.33(5) 4_565 . ?
O4 Mn3 Mn3 145.52(7) . 48 ?
O1 Mn3 Mn3 95.91(12) . 48 ?
O3 Mn3 Mn3 32.07(6) . 48 ?
O5 Mn3 Mn3 84.40(9) . 48 ?
O6 Mn3 Mn3 104.45(10) 4_565 48 ?
O6 Mn3 Mn3 45.18(10) 45_455 48 ?
Mn3 Mn3 Mn3 119.68(3) 4_565 48 ?
Mn4 Mn3 Mn3 94.97(3) 4_565 48 ?
Mn4 Mn3 Mn3 58.53(2) . 48 ?
O4 Mn3 Mn3 146.57(7) . 18 ?
O1 Mn3 Mn3 92.97(12) . 18 ?
O3 Mn3 Mn3 32.07(6) . 18 ?
O5 Mn3 Mn3 84.65(10) . 18 ?
O6 Mn3 Mn3 45.47(10) 4_565 18 ?
O6 Mn3 Mn3 104.17(10) 45_455 18 ?
Mn3 Mn3 Mn3 120.32(3) 4_565 18 ?
Mn4 Mn3 Mn3 58.89(2) 4_565 18 ?
Mn4 Mn3 Mn3 94.75(3) . 18 ?
Mn3 Mn3 Mn3 60.0 48 18 ?
O5 Mn4 O5 91.00(19) . 45_455 ?
O5 Mn4 O5 91.00(19) . 17_554 ?
O5 Mn4 O5 91.01(19) 45_455 17_554 ?
O5 Mn4 O6 175.02(19) . 17_554 ?
O5 Mn4 O6 85.42(15) 45_455 17_554 ?
O5 Mn4 O6 85.62(14) 17_554 17_554 ?
O5 Mn4 O6 85.62(14) . . ?
O5 Mn4 O6 175.03(19) 45_455 . ?
O5 Mn4 O6 85.41(15) 17_554 . ?
O6 Mn4 O6 97.73(16) 17_554 . ?
O5 Mn4 O6 85.41(15) . 45_455 ?
O5 Mn4 O6 85.62(14) 45_455 45_455 ?
O5 Mn4 O6 175.02(19) 17_554 45_455 ?
O6 Mn4 O6 97.73(16) 17_554 45_455 ?
O6 Mn4 O6 97.73(16) . 45_455 ?
O5 Mn4 Mn3 38.10(9) . 4_565 ?
O5 Mn4 Mn3 128.96(11) 45_455 4_565 ?
O5 Mn4 Mn3 87.31(3) 17_554 4_565 ?
O6 Mn4 Mn3 145.03(12) 17_554 4_565 ?
O6 Mn4 Mn3 47.52(11) . 4_565 ?
O6 Mn4 Mn3 91.96(11) 45_455 4_565 ?
O5 Mn4 Mn3 128.96(11) . 20 ?
O5 Mn4 Mn3 87.32(3) 45_455 20 ?
O5 Mn4 Mn3 38.10(9) 17_554 20 ?
O6 Mn4 Mn3 47.52(11) 17_554 20 ?
O6 Mn4 Mn3 91.96(11) . 20 ?
O6 Mn4 Mn3 145.03(12) 45_455 20 ?
Mn3 Mn4 Mn3 118.570(12) 4_565 20 ?
O5 Mn4 Mn3 87.31(3) . 48 ?
O5 Mn4 Mn3 38.10(9) 45_455 48 ?
O5 Mn4 Mn3 128.96(11) 17_554 48 ?
O6 Mn4 Mn3 91.97(11) 17_554 48 ?
O6 Mn4 Mn3 145.03(12) . 48 ?
O6 Mn4 Mn3 47.52(11) 45_455 48 ?
Mn3 Mn4 Mn3 118.565(12) 4_565 48 ?
Mn3 Mn4 Mn3 118.573(12) 20 48 ?
O5 Mn4 Mn3 87.24(3) . 17_554 ?
O5 Mn4 Mn3 128.68(11) 45_455 17_554 ?
O5 Mn4 Mn3 37.83(9) 17_554 17_554 ?
O6 Mn4 Mn3 92.30(11) 17_554 17_554 ?
O6 Mn4 Mn3 47.59(12) . 17_554 ?
O6 Mn4 Mn3 145.04(12) 45_455 17_554 ?
Mn3 Mn4 Mn3 62.58(3) 4_565 17_554 ?
Mn3 Mn4 Mn3 56.42(3) 20 17_554 ?
Mn3 Mn4 Mn3 165.55(5) 48 17_554 ?
O5 Mn4 Mn3 128.68(11) . 45_455 ?
O5 Mn4 Mn3 37.83(8) 45_455 45_455 ?
O5 Mn4 Mn3 87.25(3) 17_554 45_455 ?
O6 Mn4 Mn3 47.60(12) 17_554 45_455 ?
O6 Mn4 Mn3 145.05(12) . 45_455 ?
O6 Mn4 Mn3 92.30(11) 45_455 45_455 ?
Mn3 Mn4 Mn3 165.55(5) 4_565 45_455 ?
Mn3 Mn4 Mn3 62.58(3) 20 45_455 ?
Mn3 Mn4 Mn3 56.42(3) 48 45_455 ?
Mn3 Mn4 Mn3 118.458(12) 17_554 45_455 ?
O5 Mn4 Mn3 37.83(9) . . ?
O5 Mn4 Mn3 87.24(3) 45_455 . ?
O5 Mn4 Mn3 128.68(11) 17_554 . ?
O6 Mn4 Mn3 145.05(12) 17_554 . ?
O6 Mn4 Mn3 92.30(11) . . ?
O6 Mn4 Mn3 47.59(12) 45_455 . ?
Mn3 Mn4 Mn3 56.42(3) 4_565 . ?
Mn3 Mn4 Mn3 165.55(5) 20 . ?
Mn3 Mn4 Mn3 62.58(3) 48 . ?
Mn3 Mn4 Mn3 118.457(12) 17_554 . ?
Mn3 Mn4 Mn3 118.457(12) 45_455 . ?
C5 N1 C1 117.7(6) . . ?
C5 N1 Mn1 117.4(4) . . ?
C1 N1 Mn1 124.9(5) . . ?
N1 C1 C2 122.2(8) . . ?
N1 C1 H1 118.9 . . ?
C2 C1 H1 118.9 . . ?
C3 C2 C1 119.1(7) . . ?
C3 C2 H2 120.5 . . ?
C1 C2 H2 120.5 . . ?
C2 C3 C4 118.7(7) . . ?
C2 C3 H3 120.6 . . ?
C4 C3 H3 120.6 . . ?
C3 C4 C5 119.0(7) . . ?
C3 C4 H4 120.5 . . ?
C5 C4 H4 120.5 . . ?
N1 C5 C4 123.2(6) . . ?
N1 C5 C6 119.1(5) . . ?
C4 C5 C6 117.6(6) . . ?
C11 N2 C7 118.8(5) . . ?
C11 N2 Mn2 130.3(5) . . ?
C7 N2 Mn2 107.2(4) . . ?
O2 C6 O1 113.9(5) . . ?
O2 C6 C7 109.6(5) . . ?
O1 C6 C7 107.9(5) . . ?
O2 C6 C5 107.4(5) . . ?
O1 C6 C5 106.1(5) . . ?
C7 C6 C5 112.0(5) . . ?
N2 C7 C8 120.0(6) . . ?
N2 C7 C6 113.7(5) . . ?
C8 C7 C6 126.2(6) . . ?
C9 C8 C7 120.1(7) . . ?
C9 C8 H8 119.9 . . ?
C7 C8 H8 119.9 . . ?
C8 C9 C10 119.2(6) . . ?
C8 C9 H9 120.4 . . ?
C10 C9 H9 120.4 . . ?
C11 C10 C9 118.4(6) . . ?
C11 C10 H10 120.8 . . ?
C9 C10 H10 120.8 . . ?
N2 C11 C10 123.5(7) . . ?
N2 C11 H11 118.2 . . ?
C10 C11 H11 118.2 . . ?
O6 C12 H12A 109.5 . . ?
O6 C12 H12B 109.5 . . ?
H12A C12 H12B 109.5 . . ?
O6 C12 H12C 109.5 . . ?
H12A C12 H12C 109.5 . . ?
H12B C12 H12C 109.5 . . ?
O7 C13 H13A 109.5 . . ?
O7 C13 H13B 109.5 . . ?
H13A C13 H13B 109.5 . . ?
O7 C13 H13C 109.5 . . ?
H13A C13 H13C 109.5 . . ?
H13B C13 H13C 109.5 . . ?
C6 O1 Mn3 124.1(3) . . ?
C6 O1 Mn1 126.8(3) . . ?
Mn3 O1 Mn1 107.70(17) . . ?
C6 O2 Mn2 117.5(3) . . ?
Mn3 O3 Mn3 115.86(11) 48 . ?
Mn3 O3 Mn3 115.87(11) 48 18 ?
Mn3 O3 Mn3 115.86(11) . 18 ?
Mn3 O3 Mn1 101.90(17) 48 . ?
Mn3 O3 Mn1 101.90(17) . . ?
Mn3 O3 Mn1 101.90(17) 18 . ?
Mn3 O4 Mn3 103.9(2) 4_565 . ?
Mn3 O4 Mn2 128.04(12) 4_565 . ?
Mn3 O4 Mn2 128.04(12) . . ?
Mn3 O5 Mn3 96.8(2) 4_565 . ?
Mn3 O5 Mn4 103.52(7) 4_565 4_565 ?
Mn3 O5 Mn4 102.97(6) . 4_565 ?
Mn3 O5 Mn4 102.96(6) 4_565 . ?
Mn3 O5 Mn4 103.51(7) . . ?
Mn4 O5 Mn4 139.6(3) 4_565 . ?
C12 O6 Mn4 129.0(4) . . ?
C12 O6 Mn3 126.5(3) . 4_565 ?
Mn4 O6 Mn3 92.38(16) . 4_565 ?
C12 O6 Mn3 116.4(4) . 17_554 ?
Mn4 O6 Mn3 92.50(16) . 17_554 ?
Mn3 O6 Mn3 89.36(15) 4_565 17_554 ?
O7 O7 C13 111.8(19) 4_565 4_565 ?
C13 O7 C13 81.4(19) 4_565 . ?
O7 O7 Mn2 80.7(3) 4_565 . ?
C13 O7 Mn2 154.0(17) 4_565 . ?
C13 O7 Mn2 119.3(9) . . ?

loop_
_geom_bond_atom_site_label_1
_geom_bond_atom_site_label_2
_geom_bond_distance
_geom_bond_site_symmetry_2
_geom_bond_publ_flag
Mn1 O1 2.217(4) 18 ?
Mn1 O1 2.217(4) . ?
Mn1 O1 2.217(4) 48 ?
Mn1 O3 2.367(6) . ?
Mn1 N1 2.402(5) 18 ?
Mn1 N1 2.402(5) . ?
Mn1 N1 2.403(5) 48 ?
Mn2 O4 1.900(5) . ?
Mn2 O2 1.911(4) 4_565 ?
Mn2 O2 1.911(4) . ?
Mn2 O7 2.133(12) . ?
Mn2 O7 2.133(12) 4_565 ?
Mn2 N2 2.270(5) . ?
Mn2 N2 2.270(5) 4_565 ?
Mn3 O4 1.870(3) . ?
Mn3 O1 1.905(4) . ?
Mn3 O3 1.9093(15) . ?
Mn3 O5 1.969(3) . ?
Mn3 O6 2.296(4) 4_565 ?
Mn3 O6 2.307(4) 45_455 ?
Mn3 Mn3 2.9453(16) 4_565 ?
Mn3 Mn4 3.1095(8) 4_565 ?
Mn3 Mn4 3.1213(8) . ?
Mn3 Mn3 3.2359(14) 48 ?
Mn3 Mn3 3.2361(14) 18 ?
Mn4 O5 2.0051(18) . ?
Mn4 O5 2.0051(19) 45_455 ?
Mn4 O5 2.0052(19) 17_554 ?
Mn4 O6 2.004(4) 17_554 ?
Mn4 O6 2.005(4) . ?
Mn4 O6 2.005(4) 45_455 ?
Mn4 Mn3 3.1094(8) 4_565 ?
Mn4 Mn3 3.1095(8) 20 ?
Mn4 Mn3 3.1095(8) 48 ?
Mn4 Mn3 3.1212(8) 17_554 ?
Mn4 Mn3 3.1213(9) 45_455 ?
N1 C5 1.326(8) . ?
N1 C1 1.353(8) . ?
C1 C2 1.403(10) . ?
C1 H1 0.9300 . ?
C2 C3 1.369(11) . ?
C2 H2 0.9300 . ?
C3 C4 1.386(10) . ?
C3 H3 0.9300 . ?
C4 C5 1.388(9) . ?
C4 H4 0.9300 . ?
C5 C6 1.537(8) . ?
N2 C11 1.319(8) . ?
N2 C7 1.339(7) . ?
C6 O2 1.361(7) . ?
C6 O1 1.423(7) . ?
C6 C7 1.515(9) . ?
C7 C8 1.386(8) . ?
C8 C9 1.352(9) . ?
C8 H8 0.9300 . ?
C9 C10 1.365(10) . ?
C9 H9 0.9300 . ?
C10 C11 1.356(9) . ?
C10 H10 0.9300 . ?
C11 H11 0.9300 . ?
C12 O6 1.401(7) . ?
C12 H12A 0.9600 . ?
C12 H12B 0.9600 . ?
C12 H12C 0.9600 . ?
C13 O7 1.471(13) . ?
C13 H13A 0.9600 . ?
C13 H13B 0.9600 . ?
C13 H13C 0.9600 . ?
O3 Mn3 1.9092(15) 48 ?
O3 Mn3 1.9094(15) 18 ?
O4 Mn3 1.870(3) 4_565 ?
O5 Mn3 1.969(3) 4_565 ?
O5 Mn4 2.0051(19) 4_565 ?
O6 Mn3 2.295(4) 4_565 ?
O6 Mn3 2.307(4) 17_554 ?
O7 O7 0.69(2) 4_565 ?
O7 C13 1.067(17) 4_565 ?
